data_4073811
loop_
_publ_author_name
'Moulton, Benjamin E.'
'Duhme-Klair, Anne K.'
'Fairlamb, Ian J. S.'
'Lynam, Jason M.'
'Whitwood, Adrian C.'

_publ_section_title
;
 A Rationale for the Linear Correlation of Aryl Substituent Effects in
 Iron(0) Tricarbonyl Complexes Containing \a,\b-Unsaturated Enone
 (Chalcone) Ligands
;
_journal_issue 25
_journal_name_full Organometallics
_journal_page_first 6354
_journal_paper_doi 10.1021/om7006425
_journal_volume 26
_journal_year 2007
_chemical_formula_moiety 'C18 H12 Fe O4'
_chemical_formula_sum 'C18 H12 Fe O4'
_chemical_formula_weight 348.13
_chemical_name_systematic
; 
 ? 
;
_space_group_IT_number 29
_symmetry_cell_setting orthorhombic
_symmetry_space_group_name_Hall 'P 2c -2ac'
_symmetry_space_group_name_H-M 'P c a 21'
_atom_sites_solution_hydrogens geom
_atom_sites_solution_primary direct
_atom_sites_solution_secondary difmap
_audit_creation_method SHELXL-97
_cell_angle_alpha 90.00
_cell_angle_beta 90.00
_cell_angle_gamma 90.00
_cell_formula_units_Z 16
_cell_length_a 26.628(4)
_cell_length_b 11.3210(16)
_cell_length_c 20.637(3)
_cell_measurement_reflns_used 7223
_cell_measurement_temperature 100(2)
_cell_measurement_theta_max 29.83
_cell_measurement_theta_min 2.50
_cell_volume 6221.1(16)
_computing_cell_refinement 'Bruker SMART'
_computing_data_collection 'Bruker SMART'
_computing_data_reduction 'Bruker SAINT'
_computing_molecular_graphics 'Bruker SHELXTL'
_computing_publication_material 'Bruker SHELXTL'
_computing_structure_refinement 'SHELXL-97 (Sheldrick, 1997)'
_computing_structure_solution 'SHELXS-97 (Sheldrick, 1990)'
_diffrn_ambient_temperature 100(2)
_diffrn_measured_fraction_theta_full 0.995
_diffrn_measured_fraction_theta_max 0.995
_diffrn_measurement_device_type 'CCD area detector'
_diffrn_measurement_method 'phi and omega scans'
_diffrn_radiation_monochromator graphite
_diffrn_radiation_source 'fine-focus sealed tube'
_diffrn_radiation_type MoK\a
_diffrn_radiation_wavelength 0.71073
_diffrn_reflns_av_R_equivalents 0.0289
_diffrn_reflns_av_sigmaI/netI 0.0334
_diffrn_reflns_limit_h_max 37
_diffrn_reflns_limit_h_min -36
_diffrn_reflns_limit_k_max 15
_diffrn_reflns_limit_k_min -15
_diffrn_reflns_limit_l_max 28
_diffrn_reflns_limit_l_min -28
_diffrn_reflns_number 68566
_diffrn_reflns_theta_full 30.03
_diffrn_reflns_theta_max 30.03
_diffrn_reflns_theta_min 1.53
_exptl_absorpt_coefficient_mu 0.986
_exptl_absorpt_correction_T_max 1.000
_exptl_absorpt_correction_T_min 0.917
_exptl_absorpt_correction_type multi-scan
_exptl_absorpt_process_details 'SADABS v2.03; (Sheldrick)'
_exptl_crystal_colour red
_exptl_crystal_density_diffrn 1.487
_exptl_crystal_density_meas 0
_exptl_crystal_density_method 'not measured'
_exptl_crystal_description block
_exptl_crystal_F_000 2848
_exptl_crystal_size_max 0.24
_exptl_crystal_size_mid 0.17
_exptl_crystal_size_min 0.17
_refine_diff_density_max 0.565
_refine_diff_density_min -0.207
_refine_diff_density_rms 0.067
_refine_ls_abs_structure_details 'Flack H D (1983), Acta Cryst. A39, 876-881'
_refine_ls_abs_structure_Flack 0.000(9)
_refine_ls_extinction_method none
_refine_ls_goodness_of_fit_ref 1.036
_refine_ls_hydrogen_treatment mixed
_refine_ls_matrix_type full
_refine_ls_number_parameters 862
_refine_ls_number_reflns 17701
_refine_ls_number_restraints 1
_refine_ls_restrained_S_all 1.036
_refine_ls_R_factor_all 0.0351
_refine_ls_R_factor_gt 0.0307
_refine_ls_shift/su_max 0.002
_refine_ls_shift/su_mean 0.000
_refine_ls_structure_factor_coef Fsqd
_refine_ls_weighting_details 'calc w=1/[\s^2^(Fo^2^)+(0.0451P)^2^+0.0000P] where P=(Fo^2^+2Fc^2^)/3'
_refine_ls_weighting_scheme calc
_refine_ls_wR_factor_gt 0.0720
_refine_ls_wR_factor_ref 0.0741
_reflns_number_gt 16359
_reflns_number_total 17701
_reflns_threshold_expression >2sigma(I)
_cod_data_source_file om7006425-file001.cif
_cod_data_source_block 2a
_cod_depositor_comments
;
The following automatic conversions were performed:

'_symmetry_cell_setting' value 'Orthorhombic' changed to
'orthorhombic' according to
/home/saulius/struct/CIF-dictionaries/cif_core.dic dictionary named
'cif_core.dic' version 2.4.1 from 2010-06-29.

Automatic conversion script
Id: cif_fix_values 1715 2011-07-08 13:25:40Z adriana 
;
_cod_original_cell_volume 6221.0(15)
_cod_original_sg_symbol_H-M Pca2(1)
_cod_database_code 4073811

loop_
_symmetry_equiv_pos_as_xyz
'x, y, z'
'-x, -y, z+1/2'
'x+1/2, -y, z'
'-x+1/2, y, z+1/2'

loop_
_atom_site_label
_atom_site_type_symbol
_atom_site_fract_x
_atom_site_fract_y
_atom_site_fract_z
_atom_site_U_iso_or_equiv
_atom_site_adp_type
_atom_site_occupancy
_atom_site_symmetry_multiplicity
_atom_site_calc_flag
_atom_site_refinement_flags
Fe1 Fe 0.266053(9) 1.05244(2) 0.386224(12) 0.01795(5) Uani 1 1 d .
C1 C 0.18921(6) 1.02362(14) 0.38020(8) 0.0178(3) Uani 1 1 d .
C2 C 0.21596(6) 0.94461(15) 0.33869(8) 0.0189(3) Uani 1 1 d .
C3 C 0.24665(6) 0.99898(15) 0.29076(8) 0.0194(3) Uani 1 1 d .
C4 C 0.28128(6) 0.93370(15) 0.24826(9) 0.0202(3) Uani 1 1 d .
C5 C 0.29841(8) 0.81946(16) 0.26175(9) 0.0274(4) Uani 1 1 d .
H5 H 0.2870 0.7796 0.2995 0.033 Uiso 1 1 calc R
C6 C 0.33204(8) 0.76394(17) 0.22004(10) 0.0312(4) Uani 1 1 d .
H6 H 0.3439 0.6869 0.2300 0.037 Uiso 1 1 calc R
C7 C 0.34844(8) 0.81968(17) 0.16433(10) 0.0310(4) Uani 1 1 d .
H7 H 0.3717 0.7817 0.1363 0.037 Uiso 1 1 calc R
C8 C 0.33060(8) 0.93186(18) 0.14976(10) 0.0296(4) Uani 1 1 d .
H8 H 0.3411 0.9701 0.1111 0.035 Uiso 1 1 calc R
C9 C 0.29764(7) 0.98815(16) 0.19124(9) 0.0248(3) Uani 1 1 d .
H9 H 0.2859 1.0651 0.1808 0.030 Uiso 1 1 calc R
C10 C 0.15188(6) 0.98791(15) 0.42950(8) 0.0175(3) Uani 1 1 d .
C11 C 0.12442(6) 1.07637(16) 0.46037(9) 0.0219(3) Uani 1 1 d .
H11 H 0.1303 1.1568 0.4497 0.026 Uiso 1 1 calc R
C12 C 0.08860(7) 1.04754(18) 0.50659(10) 0.0276(4) Uani 1 1 d .
H12 H 0.0703 1.1082 0.5278 0.033 Uiso 1 1 calc R
C13 C 0.07963(7) 0.93030(19) 0.52170(9) 0.0282(4) Uani 1 1 d .
H13 H 0.0546 0.9103 0.5526 0.034 Uiso 1 1 calc R
C14 C 0.10716(7) 0.84232(18) 0.49174(10) 0.0282(4) Uani 1 1 d .
H14 H 0.1014 0.7621 0.5030 0.034 Uiso 1 1 calc R
C15 C 0.14306(7) 0.87010(15) 0.44544(9) 0.0234(4) Uani 1 1 d .
H15 H 0.1615 0.8091 0.4247 0.028 Uiso 1 1 calc R
C16 C 0.26285(7) 1.07224(16) 0.47364(9) 0.0224(3) Uani 1 1 d .
C17 C 0.31382(7) 0.94474(17) 0.39692(9) 0.0281(4) Uani 1 1 d .
C18 C 0.30603(7) 1.17024(18) 0.35506(9) 0.0274(4) Uani 1 1 d .
O1 O 0.20004(5) 1.13570(10) 0.37227(6) 0.0206(2) Uani 1 1 d .
O2 O 0.26027(6) 1.08113(14) 0.52824(7) 0.0330(3) Uani 1 1 d .
O3 O 0.34373(6) 0.87349(14) 0.40370(9) 0.0446(4) Uani 1 1 d .
O4 O 0.32877(6) 1.24434(16) 0.33297(9) 0.0462(4) Uani 1 1 d .
Fe2 Fe 0.493368(9) 0.87016(2) 0.281246(12) 0.01855(5) Uani 1 1 d .
C19 C 0.56913(6) 0.91340(15) 0.28900(8) 0.0188(3) Uani 1 1 d .
C20 C 0.53975(6) 0.98503(16) 0.33116(8) 0.0190(3) Uani 1 1 d .
C21 C 0.51006(6) 0.92311(15) 0.37757(9) 0.0200(3) Uani 1 1 d .
C22 C 0.47348(6) 0.98174(16) 0.42030(8) 0.0211(3) Uani 1 1 d .
C23 C 0.45534(7) 1.09601(16) 0.40827(9) 0.0233(3) Uani 1 1 d .
H23 H 0.4669 1.1385 0.3715 0.028 Uiso 1 1 calc R
C24 C 0.42055(7) 1.14743(17) 0.44971(9) 0.0278(4) Uani 1 1 d .
H24 H 0.4082 1.2245 0.4410 0.033 Uiso 1 1 calc R
C25 C 0.40375(8) 1.0862(2) 0.50398(10) 0.0315(4) Uani 1 1 d .
H25 H 0.3797 1.1212 0.5320 0.038 Uiso 1 1 calc R
C26 C 0.42207(8) 0.9742(2) 0.51727(10) 0.0318(4) Uani 1 1 d .
H26 H 0.4113 0.9333 0.5550 0.038 Uiso 1 1 calc R
C27 C 0.45632(7) 0.92189(17) 0.47526(10) 0.0261(4) Uani 1 1 d .
H27 H 0.4682 0.8444 0.4840 0.031 Uiso 1 1 calc R
C28 C 0.60512(6) 0.95994(14) 0.24035(8) 0.0177(3) Uani 1 1 d .
C29 C 0.62880(6) 0.88091(15) 0.19831(8) 0.0208(3) Uani 1 1 d .
H29 H 0.6215 0.7989 0.2010 0.025 Uiso 1 1 calc R
C30 C 0.66291(7) 0.92140(17) 0.15275(9) 0.0224(3) Uani 1 1 d .
H30 H 0.6790 0.8672 0.1244 0.027 Uiso 1 1 calc R
C31 C 0.67358(7) 1.04087(16) 0.14849(9) 0.0225(4) Uani 1 1 d .
H31 H 0.6965 1.0687 0.1167 0.027 Uiso 1 1 calc R
C32 C 0.65088(6) 1.11956(15) 0.19042(9) 0.0220(3) Uani 1 1 d .
H32 H 0.6587 1.2013 0.1877 0.026 Uiso 1 1 calc R
C33 C 0.61678(6) 1.08018(15) 0.23654(8) 0.0198(3) Uani 1 1 d .
H33 H 0.6014 1.1347 0.2654 0.024 Uiso 1 1 calc R
C34 C 0.49776(7) 0.84531(17) 0.19436(9) 0.0245(4) Uani 1 1 d .
C35 C 0.44247(7) 0.97107(16) 0.27043(9) 0.0254(4) Uani 1 1 d .
C36 C 0.45565(7) 0.74793(17) 0.31185(10) 0.0271(4) Uani 1 1 d .
O5 O 0.56201(4) 0.79951(11) 0.29471(6) 0.0216(2) Uani 1 1 d .
O6 O 0.50148(6) 0.82766(15) 0.14054(7) 0.0362(3) Uani 1 1 d .
O7 O 0.41076(6) 1.03667(13) 0.26394(8) 0.0375(4) Uani 1 1 d .
O8 O 0.43317(6) 0.67259(14) 0.33327(9) 0.0429(4) Uani 1 1 d .
Fe3 Fe 0.251794(10) 0.54561(2) 0.436548(13) 0.01986(5) Uani 1 1 d .
C37 C 0.19739(6) 0.53718(15) 0.36496(9) 0.0207(3) Uani 1 1 d .
C38 C 0.18474(6) 0.46013(15) 0.41707(9) 0.0205(3) Uani 1 1 d .
C39 C 0.18048(7) 0.51259(16) 0.47966(9) 0.0225(3) Uani 1 1 d .
C40 C 0.17360(7) 0.44370(16) 0.53950(9) 0.0221(3) Uani 1 1 d .
C41 C 0.17933(7) 0.32161(16) 0.54123(9) 0.0261(4) Uani 1 1 d .
H41 H 0.1894 0.2808 0.5031 0.031 Uiso 1 1 calc R
C42 C 0.17058(8) 0.25843(18) 0.59782(10) 0.0301(4) Uani 1 1 d .
H42 H 0.1740 0.1749 0.5980 0.036 Uiso 1 1 calc R
C43 C 0.15676(8) 0.31717(19) 0.65428(10) 0.0311(4) Uani 1 1 d .
H43 H 0.1507 0.2743 0.6931 0.037 Uiso 1 1 calc R
C44 C 0.15193(8) 0.43859(19) 0.65318(10) 0.0311(4) Uani 1 1 d .
H44 H 0.1430 0.4794 0.6917 0.037 Uiso 1 1 calc R
C45 C 0.16000(7) 0.50136(18) 0.59674(10) 0.0278(4) Uani 1 1 d .
H45 H 0.1563 0.5848 0.5968 0.033 Uiso 1 1 calc R
C46 C 0.20247(6) 0.50176(15) 0.29614(8) 0.0206(3) Uani 1 1 d .
C47 C 0.20686(7) 0.59023(17) 0.25002(9) 0.0262(4) Uani 1 1 d .
H47 H 0.2050 0.6707 0.2628 0.031 Uiso 1 1 calc R
C48 C 0.21403(8) 0.56180(18) 0.18501(10) 0.0322(4) Uani 1 1 d .
H48 H 0.2166 0.6226 0.1535 0.039 Uiso 1 1 calc R
C49 C 0.21734(8) 0.44422(19) 0.16650(10) 0.0316(4) Uani 1 1 d .
H49 H 0.2227 0.4243 0.1223 0.038 Uiso 1 1 calc R
C50 C 0.21283(8) 0.35615(18) 0.21254(11) 0.0325(4) Uani 1 1 d .
H50 H 0.2153 0.2758 0.1997 0.039 Uiso 1 1 calc R
C51 C 0.20471(7) 0.38355(16) 0.27708(10) 0.0264(4) Uani 1 1 d .
H51 H 0.2007 0.3224 0.3082 0.032 Uiso 1 1 calc R
C52 C 0.30183(7) 0.55355(15) 0.37594(10) 0.0262(4) Uani 1 1 d .
C53 C 0.28132(7) 0.42131(16) 0.47253(9) 0.0226(3) Uani 1 1 d .
C54 C 0.26912(8) 0.65654(17) 0.49682(10) 0.0290(4) Uani 1 1 d .
O9 O 0.20606(5) 0.64718(10) 0.38207(7) 0.0240(3) Uani 1 1 d .
O10 O 0.33229(6) 0.55658(14) 0.33792(9) 0.0383(4) Uani 1 1 d .
O11 O 0.29963(5) 0.33885(12) 0.49406(7) 0.0309(3) Uani 1 1 d .
O12 O 0.27812(7) 0.72690(14) 0.53411(8) 0.0444(4) Uani 1 1 d .
Fe4 Fe 0.499606(9) 0.38031(2) 0.247088(13) 0.02036(5) Uani 1 1 d .
C55 C 0.55294(7) 0.40208(15) 0.31972(9) 0.0211(3) Uani 1 1 d .
C56 C 0.56760(7) 0.46302(16) 0.26186(9) 0.0228(4) Uani 1 1 d .
C57 C 0.57200(7) 0.39263(17) 0.20545(9) 0.0242(4) Uani 1 1 d .
C58 C 0.58065(7) 0.43849(17) 0.13936(9) 0.0247(4) Uani 1 1 d .
C59 C 0.57957(7) 0.55837(18) 0.12463(10) 0.0286(4) Uani 1 1 d .
H59 H 0.5733 0.6145 0.1579 0.034 Uiso 1 1 calc R
C60 C 0.58765(8) 0.5966(2) 0.06102(11) 0.0364(5) Uani 1 1 d .
H60 H 0.5872 0.6786 0.0513 0.044 Uiso 1 1 calc R
C61 C 0.59621(8) 0.5154(2) 0.01241(10) 0.0369(5) Uani 1 1 d .
H61 H 0.6012 0.5415 -0.0309 0.044 Uiso 1 1 calc R
C62 C 0.59757(8) 0.3968(2) 0.02648(10) 0.0348(5) Uani 1 1 d .
H62 H 0.6038 0.3411 -0.0070 0.042 Uiso 1 1 calc R
C63 C 0.58981(8) 0.35808(19) 0.08970(10) 0.0307(4) Uani 1 1 d .
H63 H 0.5908 0.2759 0.0991 0.037 Uiso 1 1 calc R
C64 C 0.54893(6) 0.45605(14) 0.38476(9) 0.0206(3) Uani 1 1 d .
C65 C 0.53451(7) 0.38458(15) 0.43671(10) 0.0247(4) Uani 1 1 d .
H65 H 0.5268 0.3038 0.4293 0.030 Uiso 1 1 calc R
C66 C 0.53141(8) 0.43012(18) 0.49873(9) 0.0288(4) Uani 1 1 d .
H66 H 0.5220 0.3804 0.5338 0.035 Uiso 1 1 calc R
C67 C 0.54206(8) 0.54830(17) 0.50988(10) 0.0289(4) Uani 1 1 d .
H67 H 0.5399 0.5798 0.5525 0.035 Uiso 1 1 calc R
C68 C 0.55587(7) 0.62006(16) 0.45847(10) 0.0273(4) Uani 1 1 d .
H68 H 0.5629 0.7012 0.4660 0.033 Uiso 1 1 calc R
C69 C 0.55959(7) 0.57496(15) 0.39650(9) 0.0241(4) Uani 1 1 d .
H69 H 0.5694 0.6249 0.3618 0.029 Uiso 1 1 calc R
C70 C 0.44826(7) 0.38677(15) 0.30594(9) 0.0241(4) Uani 1 1 d .
C71 C 0.47309(7) 0.49867(16) 0.20187(9) 0.0230(3) Uani 1 1 d .
C72 C 0.48292(8) 0.26184(17) 0.19096(11) 0.0322(4) Uani 1 1 d .
H2 H 0.2124(8) 0.865(2) 0.3428(11) 0.025(6) Uiso 1 1 d .
H3 H 0.2316(7) 1.0745(19) 0.2730(11) 0.021(5) Uiso 1 1 d .
H20 H 0.5403(8) 1.062(2) 0.3297(12) 0.030(6) Uiso 1 1 d .
H21 H 0.5236(8) 0.8541(18) 0.3919(11) 0.022(5) Uiso 1 1 d .
H38 H 0.1833(7) 0.3768(16) 0.4097(9) 0.012(4) Uiso 1 1 d .
H39 H 0.1672(7) 0.5843(19) 0.4801(10) 0.015(5) Uiso 1 1 d .
H56 H 0.5719(8) 0.5488(19) 0.2628(11) 0.022(6) Uiso 1 1 d .
H57 H 0.5819(9) 0.315(2) 0.2146(11) 0.030(6) Uiso 1 1 d .
O13 O 0.54216(5) 0.28995(11) 0.31084(6) 0.0252(3) Uani 1 1 d .
O14 O 0.41782(5) 0.38975(13) 0.34378(8) 0.0327(3) Uani 1 1 d .
O15 O 0.45688(5) 0.57648(13) 0.17403(7) 0.0306(3) Uani 1 1 d .
O16 O 0.47428(7) 0.19011(15) 0.15429(8) 0.0494(4) Uani 1 1 d .

loop_
_atom_site_aniso_label
_atom_site_aniso_U_11
_atom_site_aniso_U_22
_atom_site_aniso_U_33
_atom_site_aniso_U_23
_atom_site_aniso_U_13
_atom_site_aniso_U_12
Fe1 0.01894(11) 0.01619(10) 0.01872(11) -0.00108(9) -0.00268(9) -0.00128(8)
C1 0.0193(7) 0.0176(7) 0.0165(7) 0.0016(6) -0.0051(6) -0.0009(6)
C2 0.0204(8) 0.0179(8) 0.0184(8) -0.0009(6) -0.0024(6) -0.0021(6)
C3 0.0213(8) 0.0199(8) 0.0170(8) 0.0000(6) -0.0031(6) -0.0008(6)
C4 0.0204(7) 0.0204(8) 0.0199(8) -0.0002(7) -0.0004(7) -0.0045(6)
C5 0.0358(10) 0.0215(9) 0.0249(9) 0.0009(7) 0.0028(7) -0.0027(7)
C6 0.0420(11) 0.0190(9) 0.0324(10) -0.0004(7) 0.0069(8) 0.0032(8)
C7 0.0345(10) 0.0258(10) 0.0326(10) -0.0066(8) 0.0094(8) -0.0021(8)
C8 0.0335(10) 0.0267(10) 0.0284(9) 0.0018(8) 0.0096(8) -0.0040(8)
C9 0.0264(8) 0.0237(8) 0.0243(8) 0.0029(7) 0.0036(7) 0.0003(7)
C10 0.0175(7) 0.0205(7) 0.0144(7) 0.0004(6) -0.0034(6) -0.0015(6)
C11 0.0229(8) 0.0205(8) 0.0224(8) 0.0007(7) -0.0032(7) 0.0007(7)
C12 0.0232(9) 0.0354(11) 0.0244(9) -0.0015(8) 0.0005(7) 0.0073(7)
C13 0.0210(9) 0.0426(11) 0.0211(8) 0.0068(8) 0.0002(7) -0.0046(8)
C14 0.0317(10) 0.0256(9) 0.0273(9) 0.0042(7) 0.0008(8) -0.0075(8)
C15 0.0254(8) 0.0193(8) 0.0256(9) -0.0011(7) 0.0021(7) -0.0023(6)
C16 0.0247(8) 0.0182(8) 0.0244(9) -0.0009(7) -0.0045(7) 0.0015(7)
C17 0.0273(9) 0.0301(9) 0.0270(10) -0.0060(8) -0.0087(7) 0.0008(8)
C18 0.0255(9) 0.0272(9) 0.0295(10) -0.0016(8) -0.0033(7) -0.0062(7)
O1 0.0219(6) 0.0159(6) 0.0241(6) 0.0019(5) -0.0020(5) 0.0003(4)
O2 0.0400(8) 0.0362(8) 0.0229(7) -0.0020(6) -0.0056(6) 0.0029(6)
O3 0.0408(9) 0.0435(9) 0.0496(10) -0.0118(7) -0.0179(8) 0.0196(7)
O4 0.0436(9) 0.0446(9) 0.0504(10) 0.0104(8) -0.0014(8) -0.0221(8)
Fe2 0.01824(11) 0.01629(11) 0.02113(12) 0.00056(10) -0.00197(9) -0.00117(9)
C19 0.0178(7) 0.0199(7) 0.0186(8) 0.0034(6) -0.0032(6) -0.0004(6)
C20 0.0175(8) 0.0188(8) 0.0207(8) 0.0014(6) -0.0024(6) -0.0023(6)
C21 0.0208(8) 0.0198(8) 0.0195(8) 0.0031(6) -0.0025(6) -0.0008(6)
C22 0.0204(8) 0.0244(8) 0.0185(8) 0.0001(6) 0.0004(6) -0.0035(7)
C23 0.0280(9) 0.0221(8) 0.0199(8) 0.0004(7) 0.0005(7) -0.0044(7)
C24 0.0334(10) 0.0226(8) 0.0273(9) -0.0025(7) 0.0034(8) -0.0019(7)
C25 0.0328(10) 0.0326(10) 0.0293(10) -0.0046(8) 0.0093(8) -0.0012(8)
C26 0.0330(11) 0.0371(11) 0.0254(10) 0.0057(8) 0.0070(8) -0.0049(9)
C27 0.0240(9) 0.0271(9) 0.0273(9) 0.0067(8) 0.0004(7) -0.0019(7)
C28 0.0150(7) 0.0202(8) 0.0178(7) 0.0027(6) -0.0030(6) -0.0016(6)
C29 0.0226(8) 0.0182(8) 0.0217(8) 0.0018(6) -0.0019(6) -0.0012(6)
C30 0.0220(8) 0.0245(9) 0.0206(8) 0.0014(7) -0.0003(7) 0.0032(7)
C31 0.0194(8) 0.0298(10) 0.0183(8) 0.0070(7) 0.0000(7) -0.0003(7)
C32 0.0212(8) 0.0203(8) 0.0244(8) 0.0038(7) -0.0031(7) -0.0018(6)
C33 0.0209(8) 0.0181(7) 0.0204(8) 0.0013(6) -0.0018(6) 0.0003(6)
C34 0.0248(9) 0.0232(8) 0.0255(9) 0.0009(7) -0.0047(7) -0.0003(7)
C35 0.0240(9) 0.0249(9) 0.0273(9) -0.0037(7) -0.0061(7) -0.0013(7)
C36 0.0242(9) 0.0230(9) 0.0342(10) -0.0026(8) -0.0005(7) -0.0033(7)
O5 0.0208(6) 0.0180(6) 0.0259(6) 0.0063(5) 0.0001(5) 0.0018(5)
O6 0.0428(9) 0.0406(9) 0.0252(8) -0.0005(6) -0.0062(6) 0.0020(7)
O7 0.0332(8) 0.0377(8) 0.0417(9) -0.0070(6) -0.0119(6) 0.0128(6)
O8 0.0359(8) 0.0309(8) 0.0618(11) 0.0040(7) 0.0078(8) -0.0117(7)
Fe3 0.02228(11) 0.01524(11) 0.02206(12) 0.00024(10) -0.00314(10) -0.00204(9)
C37 0.0205(8) 0.0166(8) 0.0250(8) 0.0011(6) -0.0026(6) 0.0027(6)
C38 0.0195(8) 0.0177(8) 0.0243(8) 0.0011(6) -0.0024(6) -0.0006(6)
C39 0.0238(8) 0.0188(8) 0.0250(8) 0.0025(7) -0.0007(7) 0.0022(7)
C40 0.0200(8) 0.0245(9) 0.0218(8) -0.0001(7) -0.0012(7) 0.0001(6)
C41 0.0324(10) 0.0235(9) 0.0223(8) -0.0007(7) -0.0032(7) -0.0008(7)
C42 0.0367(11) 0.0255(9) 0.0281(10) 0.0047(8) -0.0051(8) -0.0038(8)
C43 0.0294(10) 0.0393(12) 0.0245(9) 0.0069(8) -0.0017(8) -0.0032(8)
C44 0.0286(10) 0.0408(12) 0.0239(9) -0.0035(8) 0.0036(8) 0.0038(8)
C45 0.0272(9) 0.0258(9) 0.0303(10) -0.0023(8) 0.0018(7) 0.0051(7)
C46 0.0189(7) 0.0197(8) 0.0232(8) 0.0014(6) -0.0046(6) -0.0002(6)
C47 0.0331(9) 0.0210(8) 0.0244(8) 0.0022(7) -0.0038(8) 0.0031(7)
C48 0.0397(11) 0.0339(10) 0.0229(9) 0.0074(8) -0.0008(9) 0.0020(8)
C49 0.0287(10) 0.0421(12) 0.0241(9) -0.0059(8) -0.0004(8) -0.0053(8)
C50 0.0375(11) 0.0261(9) 0.0338(10) -0.0075(8) 0.0015(9) -0.0068(8)
C51 0.0321(9) 0.0204(9) 0.0268(9) 0.0002(7) 0.0006(8) -0.0043(7)
C52 0.0253(9) 0.0202(8) 0.0331(10) 0.0065(7) -0.0045(8) -0.0025(7)
C53 0.0199(8) 0.0236(9) 0.0243(8) -0.0014(7) -0.0026(7) -0.0039(7)
C54 0.0363(10) 0.0211(9) 0.0297(10) 0.0015(8) -0.0068(8) -0.0029(8)
O9 0.0307(6) 0.0144(5) 0.0268(6) 0.0016(5) -0.0025(5) 0.0015(5)
O10 0.0273(7) 0.0408(9) 0.0470(9) 0.0139(7) 0.0066(7) 0.0007(6)
O11 0.0299(7) 0.0251(7) 0.0378(8) 0.0039(6) -0.0074(6) 0.0011(6)
O12 0.0633(11) 0.0328(8) 0.0370(8) -0.0098(7) -0.0109(8) -0.0054(8)
Fe4 0.02283(11) 0.01624(11) 0.02202(12) 0.00094(10) -0.00051(9) -0.00249(9)
C55 0.0183(8) 0.0190(8) 0.0260(9) 0.0056(7) -0.0020(6) 0.0017(6)
C56 0.0175(8) 0.0232(9) 0.0277(9) 0.0058(7) -0.0027(6) -0.0003(6)
C57 0.0241(8) 0.0224(9) 0.0261(9) 0.0059(7) 0.0012(7) 0.0047(7)
C58 0.0196(8) 0.0281(9) 0.0262(9) 0.0052(7) 0.0014(7) 0.0002(7)
C59 0.0277(9) 0.0296(10) 0.0284(9) 0.0065(8) 0.0001(8) -0.0027(7)
C60 0.0375(11) 0.0370(11) 0.0348(11) 0.0157(9) -0.0009(9) -0.0090(9)
C61 0.0301(10) 0.0539(14) 0.0268(10) 0.0134(10) 0.0004(8) -0.0057(10)
C62 0.0270(10) 0.0511(13) 0.0263(10) 0.0002(9) 0.0026(8) 0.0014(9)
C63 0.0286(10) 0.0353(11) 0.0283(10) 0.0050(8) 0.0020(8) 0.0039(8)
C64 0.0164(7) 0.0206(8) 0.0248(8) 0.0026(7) -0.0038(7) 0.0005(6)
C65 0.0266(9) 0.0214(8) 0.0261(9) 0.0038(7) -0.0040(7) -0.0035(6)
C66 0.0309(10) 0.0299(10) 0.0255(9) 0.0068(7) -0.0004(7) -0.0032(8)
C67 0.0289(10) 0.0310(10) 0.0268(9) -0.0026(8) -0.0060(7) 0.0039(8)
C68 0.0285(9) 0.0200(8) 0.0333(10) -0.0003(7) -0.0065(8) 0.0011(7)
C69 0.0235(8) 0.0196(8) 0.0291(10) 0.0059(7) -0.0025(7) -0.0006(6)
C70 0.0243(9) 0.0189(8) 0.0293(9) 0.0026(7) -0.0054(7) -0.0043(7)
C71 0.0204(8) 0.0240(9) 0.0245(9) -0.0034(7) -0.0023(7) -0.0032(7)
C72 0.0405(11) 0.0239(9) 0.0321(10) -0.0008(8) 0.0000(9) -0.0053(8)
O13 0.0313(7) 0.0181(6) 0.0260(6) 0.0033(5) -0.0001(5) 0.0020(5)
O14 0.0265(7) 0.0357(8) 0.0359(8) 0.0032(6) 0.0060(6) -0.0045(6)
O15 0.0326(7) 0.0273(7) 0.0319(8) 0.0055(6) -0.0067(6) 0.0003(6)
O16 0.0680(12) 0.0375(9) 0.0428(9) -0.0150(8) -0.0017(9) -0.0121(8)

loop_
_atom_type_symbol
_atom_type_description
_atom_type_scat_dispersion_real
_atom_type_scat_dispersion_imag
_atom_type_scat_source
C C 0.0033 0.0016 'International Tables Vol C Tables 4.2.6.8 and 6.1.1.4'
H H 0.0000 0.0000 'International Tables Vol C Tables 4.2.6.8 and 6.1.1.4'
O O 0.0106 0.0060 'International Tables Vol C Tables 4.2.6.8 and 6.1.1.4'
Fe Fe 0.3463 0.8444 'International Tables Vol C Tables 4.2.6.8 and 6.1.1.4'

loop_
_geom_angle_atom_site_label_1
_geom_angle_atom_site_label_2
_geom_angle_atom_site_label_3
_geom_angle
C17 Fe1 C16 89.71(9)
C17 Fe1 C18 97.35(9)
C16 Fe1 C18 106.67(9)
C17 Fe1 O1 164.52(7)
C16 Fe1 O1 92.48(7)
C18 Fe1 O1 96.70(7)
C17 Fe1 C2 96.68(8)
C16 Fe1 C2 121.03(8)
C18 Fe1 C2 130.12(8)
O1 Fe1 C2 69.13(6)
C17 Fe1 C1 127.27(8)
C16 Fe1 C1 91.87(8)
C18 Fe1 C1 132.01(8)
O1 Fe1 C1 37.36(5)
C2 Fe1 C1 40.44(7)
C17 Fe1 C3 95.39(8)
C16 Fe1 C3 160.53(8)
C18 Fe1 C3 91.33(8)
O1 Fe1 C3 77.80(6)
C2 Fe1 C3 39.75(7)
C1 Fe1 C3 70.12(6)
O1 C1 C2 114.92(15)
O1 C1 C10 119.88(15)
C2 C1 C10 125.20(15)
O1 C1 Fe1 68.82(9)
C2 C1 Fe1 69.08(9)
C10 C1 Fe1 131.63(12)
C3 C2 C1 115.61(15)
C3 C2 Fe1 72.69(10)
C1 C2 Fe1 70.48(9)
C3 C2 H2 123.5(14)
C1 C2 H2 120.8(14)
Fe1 C2 H2 127.6(14)
C2 C3 C4 123.84(16)
C2 C3 Fe1 67.56(9)
C4 C3 Fe1 122.91(12)
C2 C3 H3 112.9(12)
C4 C3 H3 117.2(12)
Fe1 C3 H3 101.0(13)
C9 C4 C5 118.26(17)
C9 C4 C3 118.38(16)
C5 C4 C3 123.36(16)
C6 C5 C4 120.27(17)
C6 C5 H5 119.9
C4 C5 H5 119.9
C7 C6 C5 120.75(18)
C7 C6 H6 119.6
C5 C6 H6 119.6
C6 C7 C8 119.30(18)
C6 C7 H7 120.3
C8 C7 H7 120.3
C9 C8 C7 120.33(18)
C9 C8 H8 119.8
C7 C8 H8 119.8
C8 C9 C4 121.06(17)
C8 C9 H9 119.5
C4 C9 H9 119.5
C15 C10 C11 119.42(16)
C15 C10 C1 122.50(15)
C11 C10 C1 118.07(15)
C12 C11 C10 120.37(17)
C12 C11 H11 119.8
C10 C11 H11 119.8
C13 C12 C11 119.94(18)
C13 C12 H12 120.0
C11 C12 H12 120.0
C14 C13 C12 119.89(18)
C14 C13 H13 120.1
C12 C13 H13 120.1
C13 C14 C15 120.66(18)
C13 C14 H14 119.7
C15 C14 H14 119.7
C14 C15 C10 119.71(17)
C14 C15 H15 120.1
C10 C15 H15 120.1
O2 C16 Fe1 177.87(18)
O3 C17 Fe1 178.43(19)
O4 C18 Fe1 175.95(19)
C1 O1 Fe1 73.83(9)
C35 Fe2 C34 91.41(9)
C35 Fe2 C36 96.36(9)
C34 Fe2 C36 105.04(9)
C35 Fe2 O5 163.63(7)
C34 Fe2 O5 90.93(7)
C36 Fe2 O5 98.67(7)
C35 Fe2 C20 96.50(8)
C34 Fe2 C20 123.36(8)
C36 Fe2 C20 129.33(8)
O5 Fe2 C20 68.85(6)
C35 Fe2 C19 126.46(8)
C34 Fe2 C19 92.86(7)
C36 Fe2 C19 133.29(8)
O5 Fe2 C19 37.21(6)
C20 Fe2 C19 40.12(7)
C35 Fe2 C21 95.46(8)
C34 Fe2 C21 162.40(7)
C36 Fe2 C21 90.30(8)
O5 Fe2 C21 78.06(6)
C20 Fe2 C21 39.76(7)
C19 Fe2 C21 70.06(7)
O5 C19 C20 115.26(15)
O5 C19 C28 120.27(15)
C20 C19 C28 124.46(15)
O5 C19 Fe2 68.59(9)
C20 C19 Fe2 69.42(9)
C28 C19 Fe2 131.07(12)
C19 C20 C21 115.79(16)
C19 C20 Fe2 70.46(10)
C21 C20 Fe2 72.20(10)
C19 C20 H20 122.7(16)
C21 C20 H20 121.5(16)
Fe2 C20 H20 128.4(15)
C20 C21 C22 123.19(16)
C20 C21 Fe2 68.04(10)
C22 C21 Fe2 123.34(12)
C20 C21 H21 114.9(13)
C22 C21 H21 117.1(14)
Fe2 C21 H21 98.3(14)
C27 C22 C23 118.55(16)
C27 C22 C21 118.92(16)
C23 C22 C21 122.53(15)
C24 C23 C22 120.48(17)
C24 C23 H23 119.8
C22 C23 H23 119.8
C23 C24 C25 120.10(19)
C23 C24 H24 120.0
C25 C24 H24 120.0
C26 C25 C24 120.14(19)
C26 C25 H25 119.9
C24 C25 H25 119.9
C25 C26 C27 119.81(18)
C25 C26 H26 120.1
C27 C26 H26 120.1
C26 C27 C22 120.90(18)
C26 C27 H27 119.5
C22 C27 H27 119.5
C29 C28 C33 119.23(15)
C29 C28 C19 118.96(14)
C33 C28 C19 121.79(15)
C30 C29 C28 120.37(16)
C30 C29 H29 119.8
C28 C29 H29 119.8
C31 C30 C29 120.05(17)
C31 C30 H30 120.0
C29 C30 H30 120.0
C32 C31 C30 120.02(16)
C32 C31 H31 120.0
C30 C31 H31 120.0
C31 C32 C33 120.55(16)
C31 C32 H32 119.7
C33 C32 H32 119.7
C32 C33 C28 119.75(16)
C32 C33 H33 120.1
C28 C33 H33 120.1
O6 C34 Fe2 178.16(18)
O7 C35 Fe2 178.75(18)
O8 C36 Fe2 177.2(2)
C19 O5 Fe2 74.20(9)
C53 Fe3 C54 98.53(9)
C53 Fe3 C52 90.14(8)
C54 Fe3 C52 104.35(9)
C53 Fe3 O9 162.29(7)
C54 Fe3 O9 98.05(7)
C52 Fe3 O9 91.76(7)
C53 Fe3 C38 95.32(8)
C54 Fe3 C38 132.17(9)
C52 Fe3 C38 121.21(8)
O9 Fe3 C38 68.75(6)
C53 Fe3 C37 124.87(7)
C54 Fe3 C37 133.94(8)
C52 Fe3 C37 91.37(8)
O9 Fe3 C37 37.49(6)
C38 Fe3 C37 40.25(7)
C53 Fe3 C39 94.65(8)
C54 Fe3 C39 93.52(9)
C52 Fe3 C39 160.61(8)
O9 Fe3 C39 78.14(6)
C38 Fe3 C39 39.67(7)
C37 Fe3 C39 70.51(7)
O9 C37 C38 114.74(16)
O9 C37 C46 119.85(16)
C38 C37 C46 125.39(15)
O9 C37 Fe3 69.02(10)
C38 C37 Fe3 69.84(10)
C46 C37 Fe3 129.21(12)
C37 C38 C39 116.57(15)
C37 C38 Fe3 69.91(10)
C39 C38 Fe3 72.42(10)
C37 C38 H38 119.5(12)
C39 C38 H38 123.5(12)
Fe3 C38 H38 121.7(11)
C38 C39 C40 123.30(16)
C38 C39 Fe3 67.91(10)
C40 C39 Fe3 123.66(13)
C38 C39 H39 115.0(13)
C40 C39 H39 115.3(13)
Fe3 C39 H39 101.5(13)
C41 C40 C45 118.08(17)
C41 C40 C39 122.31(16)
C45 C40 C39 119.60(17)
C42 C41 C40 121.00(18)
C42 C41 H41 119.5
C40 C41 H41 119.5
C41 C42 C43 120.15(19)
C41 C42 H42 119.9
C43 C42 H42 119.9
C44 C43 C42 119.13(19)
C44 C43 H43 120.4
C42 C43 H43 120.4
C43 C44 C45 120.77(19)
C43 C44 H44 119.6
C45 C44 H44 119.6
C44 C45 C40 120.86(19)
C44 C45 H45 119.6
C40 C45 H45 119.6
C47 C46 C51 119.69(17)
C47 C46 C37 118.04(16)
C51 C46 C37 122.23(16)
C46 C47 C48 120.39(18)
C46 C47 H47 119.8
C48 C47 H47 119.8
C49 C48 C47 119.70(18)
C49 C48 H48 120.1
C47 C48 H48 120.1
C50 C49 C48 119.81(19)
C50 C49 H49 120.1
C48 C49 H49 120.1
C49 C50 C51 120.87(19)
C49 C50 H50 119.6
C51 C50 H50 119.6
C50 C51 C46 119.50(18)
C50 C51 H51 120.3
C46 C51 H51 120.3
O10 C52 Fe3 178.63(19)
O11 C53 Fe3 177.62(17)
O12 C54 Fe3 177.5(2)
C37 O9 Fe3 73.49(9)
C71 Fe4 C72 97.12(9)
C71 Fe4 C70 91.22(8)
C72 Fe4 C70 105.57(9)
C71 Fe4 O13 161.43(7)
C72 Fe4 O13 100.25(8)
C70 Fe4 O13 90.41(7)
C71 Fe4 C56 94.82(8)
C72 Fe4 C56 129.86(9)
C70 Fe4 C56 122.68(8)
O13 Fe4 C56 68.91(6)
C71 Fe4 C55 124.05(7)
C72 Fe4 C55 135.24(8)
C70 Fe4 C55 91.56(8)
O13 Fe4 C55 37.40(6)
C56 Fe4 C55 40.50(7)
C71 Fe4 C57 95.68(8)
C72 Fe4 C57 90.72(9)
C70 Fe4 C57 161.40(8)
O13 Fe4 C57 77.65(6)
C56 Fe4 C57 39.60(8)
C55 Fe4 C57 70.28(7)
O13 C55 C56 114.09(16)
O13 C55 C64 120.65(15)
C56 C55 C64 125.25(16)
O13 C55 Fe4 68.64(9)
C56 C55 Fe4 69.06(10)
C64 C55 Fe4 130.84(12)
C57 C56 C55 115.90(17)
C57 C56 Fe4 72.27(11)
C55 C56 Fe4 70.45(10)
C57 C56 H56 124.5(13)
C55 C56 H56 119.5(13)
Fe4 C56 H56 123.8(13)
C56 C57 C58 125.05(17)
C56 C57 Fe4 68.13(10)
C58 C57 Fe4 122.70(13)
C56 C57 H57 112.6(14)
C58 C57 H57 118.2(14)
Fe4 C57 H57 96.4(14)
C59 C58 C63 118.73(18)
C59 C58 C57 122.77(18)
C63 C58 C57 118.50(17)
C58 C59 C60 120.2(2)
C58 C59 H59 119.9
C60 C59 H59 119.9
C61 C60 C59 120.1(2)
C61 C60 H60 119.9
C59 C60 H60 119.9
C62 C61 C60 120.12(19)
C62 C61 H61 119.9
C60 C61 H61 119.9
C61 C62 C63 120.1(2)
C61 C62 H62 119.9
C63 C62 H62 119.9
C62 C63 C58 120.7(2)
C62 C63 H63 119.7
C58 C63 H63 119.7
C69 C64 C65 118.74(17)
C69 C64 C55 122.75(17)
C65 C64 C55 118.50(15)
C66 C65 C64 120.73(16)
C66 C65 H65 119.6
C64 C65 H65 119.6
C65 C66 C67 120.08(18)
C65 C66 H66 120.0
C67 C66 H66 120.0
C68 C67 C66 119.52(18)
C68 C67 H67 120.2
C66 C67 H67 120.2
C69 C68 C67 120.76(17)
C69 C68 H68 119.6
C67 C68 H68 119.6
C68 C69 C64 120.17(17)
C68 C69 H69 119.9
C64 C69 H69 119.9
O14 C70 Fe4 177.60(17)
O15 C71 Fe4 178.07(17)
O16 C72 Fe4 176.8(2)
C55 O13 Fe4 73.95(9)

loop_
_geom_bond_atom_site_label_1
_geom_bond_atom_site_label_2
_geom_bond_distance
Fe1 C17 1.776(2)
Fe1 C16 1.8198(19)
Fe1 C18 1.8236(19)
Fe1 O1 2.0153(12)
Fe1 C2 2.0572(17)
Fe1 C1 2.0758(16)
Fe1 C3 2.1248(17)
C1 O1 1.3115(19)
C1 C2 1.429(2)
C1 C10 1.479(2)
C2 C3 1.423(2)
C2 H2 0.91(2)
C3 C4 1.472(2)
C3 H3 1.01(2)
C4 C9 1.398(2)
C4 C5 1.399(3)
C5 C6 1.392(3)
C5 H5 0.9500
C6 C7 1.382(3)
C6 H6 0.9500
C7 C8 1.389(3)
C7 H7 0.9500
C8 C9 1.382(3)
C8 H8 0.9500
C9 H9 0.9500
C10 C15 1.394(2)
C10 C11 1.394(2)
C11 C12 1.388(3)
C11 H11 0.9500
C12 C13 1.384(3)
C12 H12 0.9500
C13 C14 1.383(3)
C13 H13 0.9500
C14 C15 1.388(3)
C14 H14 0.9500
C15 H15 0.9500
C16 O2 1.133(2)
C17 O3 1.142(2)
C18 O4 1.130(2)
Fe2 C35 1.7864(19)
Fe2 C34 1.819(2)
Fe2 C36 1.8227(19)
Fe2 O5 2.0144(12)
Fe2 C20 2.0683(17)
Fe2 C19 2.0819(17)
Fe2 C21 2.1233(18)
C19 O5 1.309(2)
C19 C20 1.424(2)
C19 C28 1.485(2)
C20 C21 1.426(2)
C20 H20 0.88(2)
C21 C22 1.472(2)
C21 H21 0.91(2)
C22 C27 1.398(2)
C22 C23 1.403(3)
C23 C24 1.389(3)
C23 H23 0.9500
C24 C25 1.391(3)
C24 H24 0.9500
C25 C26 1.386(3)
C25 H25 0.9500
C26 C27 1.391(3)
C26 H26 0.9500
C27 H27 0.9500
C28 C29 1.397(2)
C28 C33 1.398(2)
C29 C30 1.385(2)
C29 H29 0.9500
C30 C31 1.385(3)
C30 H30 0.9500
C31 C32 1.381(3)
C31 H31 0.9500
C32 C33 1.389(2)
C32 H32 0.9500
C33 H33 0.9500
C34 O6 1.133(2)
C35 O7 1.132(2)
C36 O8 1.132(2)
Fe3 C53 1.7747(19)
Fe3 C54 1.827(2)
Fe3 C52 1.830(2)
Fe3 O9 2.0173(13)
Fe3 C38 2.0704(17)
Fe3 C37 2.0713(18)
Fe3 C39 2.1300(18)
C37 O9 1.315(2)
C37 C38 1.425(2)
C37 C46 1.482(3)
C38 C39 1.426(3)
C38 H38 0.956(18)
C39 C40 1.472(3)
C39 H39 0.89(2)
C40 C41 1.391(3)
C40 C45 1.397(3)
C41 C42 1.389(3)
C41 H41 0.9500
C42 C43 1.391(3)
C42 H42 0.9500
C43 C44 1.381(3)
C43 H43 0.9500
C44 C45 1.381(3)
C44 H44 0.9500
C45 H45 0.9500
C46 C47 1.387(3)
C46 C51 1.396(3)
C47 C48 1.393(3)
C47 H47 0.9500
C48 C49 1.388(3)
C48 H48 0.9500
C49 C50 1.382(3)
C49 H49 0.9500
C50 C51 1.385(3)
C50 H50 0.9500
C51 H51 0.9500
C52 O10 1.129(3)
C53 O11 1.143(2)
C54 O12 1.133(3)
Fe4 C71 1.7790(19)
Fe4 C72 1.827(2)
Fe4 C70 1.830(2)
Fe4 O13 2.0152(13)
Fe4 C56 2.0610(18)
Fe4 C55 2.0795(18)
Fe4 C57 2.1152(19)
C55 O13 1.314(2)
C55 C56 1.433(2)
C55 C64 1.479(3)
C56 C57 1.416(3)
C56 H56 0.98(2)
C57 C58 1.477(3)
C57 H57 0.94(2)
C58 C59 1.391(3)
C58 C63 1.392(3)
C59 C60 1.399(3)
C59 H59 0.9500
C60 C61 1.380(3)
C60 H60 0.9500
C61 C62 1.374(3)
C61 H61 0.9500
C62 C63 1.392(3)
C62 H62 0.9500
C63 H63 0.9500
C64 C69 1.397(2)
C64 C65 1.397(3)
C65 C66 1.382(3)
C65 H65 0.9500
C66 C67 1.387(3)
C66 H66 0.9500
C67 C68 1.386(3)
C67 H67 0.9500
C68 C69 1.381(3)
C68 H68 0.9500
C69 H69 0.9500
C70 O14 1.126(2)
C71 O15 1.137(2)
C72 O16 1.134(3)

loop_
_geom_torsion_atom_site_label_1
_geom_torsion_atom_site_label_2
_geom_torsion_atom_site_label_3
_geom_torsion_atom_site_label_4
_geom_torsion
C17 Fe1 C1 O1 -177.31(10)
C16 Fe1 C1 O1 91.63(10)
C18 Fe1 C1 O1 -22.93(14)
C2 Fe1 C1 O1 -129.19(14)
C3 Fe1 C1 O1 -95.93(10)
C17 Fe1 C1 C2 -48.12(14)
C16 Fe1 C1 C2 -139.17(11)
C18 Fe1 C1 C2 106.27(13)
O1 Fe1 C1 C2 129.19(14)
C3 Fe1 C1 C2 33.27(10)
C17 Fe1 C1 C10 70.95(19)
C16 Fe1 C1 C10 -20.10(16)
C18 Fe1 C1 C10 -134.66(16)
O1 Fe1 C1 C10 -111.73(19)
C2 Fe1 C1 C10 119.07(19)
C3 Fe1 C1 C10 152.34(17)
O1 C1 C2 C3 -5.8(2)
C10 C1 C2 C3 174.42(15)
Fe1 C1 C2 C3 -58.66(13)
O1 C1 C2 Fe1 52.83(12)
C10 C1 C2 Fe1 -126.91(16)
C17 Fe1 C2 C3 -90.40(12)
C16 Fe1 C2 C3 175.90(10)
C18 Fe1 C2 C3 15.08(15)
O1 Fe1 C2 C3 96.00(10)
C1 Fe1 C2 C3 126.22(14)
C17 Fe1 C2 C1 143.38(11)
C16 Fe1 C2 C1 49.69(12)
C18 Fe1 C2 C1 -111.14(12)
O1 Fe1 C2 C1 -30.22(9)
C3 Fe1 C2 C1 -126.22(14)
C1 C2 C3 C4 173.00(15)
Fe1 C2 C3 C4 115.52(16)
C1 C2 C3 Fe1 57.48(13)
C17 Fe1 C3 C2 93.97(12)
C16 Fe1 C3 C2 -10.6(3)
C18 Fe1 C3 C2 -168.52(11)
O1 Fe1 C3 C2 -71.95(10)
C1 Fe1 C3 C2 -33.82(10)
C17 Fe1 C3 C4 -22.80(15)
C16 Fe1 C3 C4 -127.4(2)
C18 Fe1 C3 C4 74.71(15)
O1 Fe1 C3 C4 171.28(15)
C2 Fe1 C3 C4 -116.77(18)
C1 Fe1 C3 C4 -150.59(15)
C2 C3 C4 C9 160.78(17)
Fe1 C3 C4 C9 -115.74(16)
C2 C3 C4 C5 -18.7(3)
Fe1 C3 C4 C5 64.7(2)
C9 C4 C5 C6 1.9(3)
C3 C4 C5 C6 -178.59(18)
C4 C5 C6 C7 -1.0(3)
C5 C6 C7 C8 -0.7(3)
C6 C7 C8 C9 1.4(3)
C7 C8 C9 C4 -0.4(3)
C5 C4 C9 C8 -1.2(3)
C3 C4 C9 C8 179.26(17)
O1 C1 C10 C15 -172.35(15)
C2 C1 C10 C15 7.4(3)
Fe1 C1 C10 C15 -85.0(2)
O1 C1 C10 C11 8.3(2)
C2 C1 C10 C11 -171.99(16)
Fe1 C1 C10 C11 95.59(18)
C15 C10 C11 C12 0.0(3)
C1 C10 C11 C12 179.41(16)
C10 C11 C12 C13 -0.7(3)
C11 C12 C13 C14 1.4(3)
C12 C13 C14 C15 -1.5(3)
C13 C14 C15 C10 0.8(3)
C11 C10 C15 C14 0.0(3)
C1 C10 C15 C14 -179.40(17)
C2 C1 O1 Fe1 -52.96(13)
C10 C1 O1 Fe1 126.80(15)
C17 Fe1 O1 C1 8.0(3)
C16 Fe1 O1 C1 -89.84(11)
C18 Fe1 O1 C1 163.06(11)
C2 Fe1 O1 C1 32.55(10)
C3 Fe1 O1 C1 73.14(10)
C35 Fe2 C19 O5 178.36(10)
C34 Fe2 C19 O5 -87.77(10)
C36 Fe2 C19 O5 26.06(15)
C20 Fe2 C19 O5 129.55(14)
C21 Fe2 C19 O5 96.54(10)
C35 Fe2 C19 C20 48.81(14)
C34 Fe2 C19 C20 142.68(11)
C36 Fe2 C19 C20 -103.49(13)
O5 Fe2 C19 C20 -129.55(14)
C21 Fe2 C19 C20 -33.01(10)
C35 Fe2 C19 C28 -69.53(19)
C34 Fe2 C19 C28 24.34(17)
C36 Fe2 C19 C28 138.17(16)
O5 Fe2 C19 C28 112.1(2)
C20 Fe2 C19 C28 -118.3(2)
C21 Fe2 C19 C28 -151.35(18)
O5 C19 C20 C21 5.3(2)
C28 C19 C20 C21 -175.72(15)
Fe2 C19 C20 C21 57.88(13)
O5 C19 C20 Fe2 -52.53(12)
C28 C19 C20 Fe2 126.40(16)
C35 Fe2 C20 C19 -142.47(11)
C34 Fe2 C20 C19 -46.47(13)
C36 Fe2 C20 C19 113.79(12)
O5 Fe2 C20 C19 30.00(9)
C21 Fe2 C20 C19 126.79(15)
C35 Fe2 C20 C21 90.74(12)
C34 Fe2 C20 C21 -173.26(10)
C36 Fe2 C20 C21 -13.00(15)
O5 Fe2 C20 C21 -96.79(10)
C19 Fe2 C20 C21 -126.79(15)
C19 C20 C21 C22 -173.34(15)
Fe2 C20 C21 C22 -116.39(16)
C19 C20 C21 Fe2 -56.95(13)
C35 Fe2 C21 C20 -93.60(11)
C34 Fe2 C21 C20 18.9(3)
C36 Fe2 C21 C20 169.98(11)
O5 Fe2 C21 C20 71.19(10)
C19 Fe2 C21 C20 33.30(10)
C35 Fe2 C21 C22 22.58(15)
C34 Fe2 C21 C22 135.1(2)
C36 Fe2 C21 C22 -73.84(15)
O5 Fe2 C21 C22 -172.63(15)
C20 Fe2 C21 C22 116.18(18)
C19 Fe2 C21 C22 149.48(16)
C20 C21 C22 C27 -162.75(17)
Fe2 C21 C22 C27 113.24(17)
C20 C21 C22 C23 16.8(3)
Fe2 C21 C22 C23 -67.2(2)
C27 C22 C23 C24 -0.9(3)
C21 C22 C23 C24 179.52(17)
C22 C23 C24 C25 0.6(3)
C23 C24 C25 C26 0.7(3)
C24 C25 C26 C27 -1.7(3)
C25 C26 C27 C22 1.4(3)
C23 C22 C27 C26 -0.1(3)
C21 C22 C27 C26 179.49(18)
O5 C19 C28 C29 3.9(2)
C20 C19 C28 C29 -174.99(16)
Fe2 C19 C28 C29 -83.1(2)
O5 C19 C28 C33 -174.59(15)
C20 C19 C28 C33 6.5(3)
Fe2 C19 C28 C33 98.40(19)
C33 C28 C29 C30 -0.9(2)
C19 C28 C29 C30 -179.42(15)
C28 C29 C30 C31 -0.3(3)
C29 C30 C31 C32 1.1(3)
C30 C31 C32 C33 -0.8(3)
C31 C32 C33 C28 -0.3(3)
C29 C28 C33 C32 1.2(2)
C19 C28 C33 C32 179.68(15)
C20 C19 O5 Fe2 52.96(13)
C28 C19 O5 Fe2 -126.03(15)
C35 Fe2 O5 C19 -4.7(3)
C34 Fe2 O5 C19 93.50(11)
C36 Fe2 O5 C19 -161.13(11)
C20 Fe2 O5 C19 -32.19(10)
C21 Fe2 O5 C19 -72.66(10)
C53 Fe3 C37 O9 177.78(10)
C54 Fe3 C37 O9 20.45(16)
C52 Fe3 C37 O9 -91.10(11)
C38 Fe3 C37 O9 128.19(15)
C39 Fe3 C37 O9 95.93(11)
C53 Fe3 C37 C38 49.59(13)
C54 Fe3 C37 C38 -107.74(13)
C52 Fe3 C37 C38 140.71(11)
O9 Fe3 C37 C38 -128.19(15)
C39 Fe3 C37 C38 -32.26(10)
C53 Fe3 C37 C46 -70.19(18)
C54 Fe3 C37 C46 132.49(16)
C52 Fe3 C37 C46 20.93(16)
O9 Fe3 C37 C46 112.0(2)
C38 Fe3 C37 C46 -119.78(19)
C39 Fe3 C37 C46 -152.03(17)
O9 C37 C38 C39 3.2(2)
C46 C37 C38 C39 -178.43(16)
Fe3 C37 C38 C39 57.15(14)
O9 C37 C38 Fe3 -53.91(13)
C46 C37 C38 Fe3 124.42(17)
C53 Fe3 C38 C37 -141.14(11)
C54 Fe3 C38 C37 112.28(13)
C52 Fe3 C38 C37 -47.75(12)
O9 Fe3 C38 C37 30.88(9)
C39 Fe3 C38 C37 127.98(15)
C53 Fe3 C38 C39 90.87(11)
C54 Fe3 C38 C39 -15.71(15)
C52 Fe3 C38 C39 -175.73(11)
O9 Fe3 C38 C39 -97.10(11)
C37 Fe3 C38 C39 -127.98(15)
C37 C38 C39 C40 -172.54(16)
Fe3 C38 C39 C40 -116.69(17)
C37 C38 C39 Fe3 -55.86(14)
C53 Fe3 C39 C38 -92.73(11)
C54 Fe3 C39 C38 168.40(11)
C52 Fe3 C39 C38 11.1(3)
O9 Fe3 C39 C38 70.91(10)
C37 Fe3 C39 C38 32.70(10)
C53 Fe3 C39 C40 23.47(16)
C54 Fe3 C39 C40 -75.39(16)
C52 Fe3 C39 C40 127.3(2)
O9 Fe3 C39 C40 -172.89(16)
C38 Fe3 C39 C40 116.21(19)
C37 Fe3 C39 C40 148.91(17)
C38 C39 C40 C41 11.3(3)
Fe3 C39 C40 C41 -72.7(2)
C38 C39 C40 C45 -167.52(18)
Fe3 C39 C40 C45 108.40(18)
C45 C40 C41 C42 1.6(3)
C39 C40 C41 C42 -177.33(18)
C40 C41 C42 C43 -1.2(3)
C41 C42 C43 C44 0.0(3)
C42 C43 C44 C45 0.9(3)
C43 C44 C45 C40 -0.5(3)
C41 C40 C45 C44 -0.7(3)
C39 C40 C45 C44 178.19(18)
O9 C37 C46 C47 -12.1(2)
C38 C37 C46 C47 169.64(17)
Fe3 C37 C46 C47 -98.42(18)
O9 C37 C46 C51 165.59(16)
C38 C37 C46 C51 -12.7(3)
Fe3 C37 C46 C51 79.3(2)
C51 C46 C47 C48 -0.7(3)
C37 C46 C47 C48 177.06(17)
C46 C47 C48 C49 -0.7(3)
C47 C48 C49 C50 0.9(3)
C48 C49 C50 C51 0.4(3)
C49 C50 C51 C46 -1.8(3)
C47 C46 C51 C50 2.0(3)
C37 C46 C51 C50 -175.70(18)
C38 C37 O9 Fe3 54.33(13)
C46 C37 O9 Fe3 -124.10(16)
C53 Fe3 O9 C37 -6.0(3)
C54 Fe3 O9 C37 -165.28(12)
C52 Fe3 O9 C37 89.96(11)
C38 Fe3 O9 C37 -33.02(10)
C39 Fe3 O9 C37 -73.35(11)
C71 Fe4 C55 O13 -178.83(10)
C72 Fe4 C55 O13 -25.49(16)
C70 Fe4 C55 O13 88.64(10)
C56 Fe4 C55 O13 -128.24(15)
C57 Fe4 C55 O13 -95.45(11)
C71 Fe4 C55 C56 -50.58(14)
C72 Fe4 C55 C56 102.76(14)
C70 Fe4 C55 C56 -143.12(11)
O13 Fe4 C55 C56 128.24(15)
C57 Fe4 C55 C56 32.80(11)
C71 Fe4 C55 C64 68.49(19)
C72 Fe4 C55 C64 -138.17(16)
C70 Fe4 C55 C64 -24.05(17)
O13 Fe4 C55 C64 -112.7(2)
C56 Fe4 C55 C64 119.1(2)
C57 Fe4 C55 C64 151.87(18)
O13 C55 C56 C57 -4.6(2)
C64 C55 C56 C57 176.19(16)
Fe4 C55 C56 C57 -57.88(14)
O13 C55 C56 Fe4 53.25(13)
C64 C55 C56 Fe4 -125.93(17)
C71 Fe4 C56 C57 -93.09(11)
C72 Fe4 C56 C57 10.35(15)
C70 Fe4 C56 C57 172.34(11)
O13 Fe4 C56 C57 96.13(11)
C55 Fe4 C56 C57 126.88(15)
C71 Fe4 C56 C55 140.03(11)
C72 Fe4 C56 C55 -116.53(13)
C70 Fe4 C56 C55 45.46(13)
O13 Fe4 C56 C55 -30.75(10)
C57 Fe4 C56 C55 -126.88(15)
C55 C56 C57 C58 172.36(17)
Fe4 C56 C57 C58 115.44(18)
C55 C56 C57 Fe4 56.92(14)
C71 Fe4 C57 C56 90.70(11)
C72 Fe4 C57 C56 -172.07(12)
C70 Fe4 C57 C56 -20.6(3)
O13 Fe4 C57 C56 -71.73(10)
C55 Fe4 C57 C56 -33.49(10)
C71 Fe4 C57 C58 -27.83(17)
C72 Fe4 C57 C58 69.39(17)
C70 Fe4 C57 C58 -139.1(2)
O13 Fe4 C57 C58 169.73(17)
C56 Fe4 C57 C58 -118.5(2)
C55 Fe4 C57 C58 -152.03(18)
C56 C57 C58 C59 -7.7(3)
Fe4 C57 C58 C59 77.1(2)
C56 C57 C58 C63 172.86(18)
Fe4 C57 C58 C63 -102.32(19)
C63 C58 C59 C60 -0.1(3)
C57 C58 C59 C60 -179.50(19)
C58 C59 C60 C61 0.7(3)
C59 C60 C61 C62 -1.0(3)
C60 C61 C62 C63 0.6(3)
C61 C62 C63 C58 -0.1(3)
C59 C58 C63 C62 -0.2(3)
C57 C58 C63 C62 179.21(19)
O13 C55 C64 C69 -179.48(16)
C56 C55 C64 C69 -0.3(3)
Fe4 C55 C64 C69 -92.2(2)
O13 C55 C64 C65 1.4(2)
C56 C55 C64 C65 -179.47(17)
Fe4 C55 C64 C65 88.7(2)
C69 C64 C65 C66 -0.8(3)
C55 C64 C65 C66 178.39(17)
C64 C65 C66 C67 0.8(3)
C65 C66 C67 C68 -0.1(3)
C66 C67 C68 C69 -0.6(3)
C67 C68 C69 C64 0.6(3)
C65 C64 C69 C68 0.1(3)
C55 C64 C69 C68 -179.06(16)
C56 C55 O13 Fe4 -53.47(13)
C64 C55 O13 Fe4 125.76(16)
C71 Fe4 O13 C55 3.0(3)
C72 Fe4 O13 C55 162.07(12)
C70 Fe4 O13 C55 -92.03(11)
C56 Fe4 O13 C55 33.14(11)
C57 Fe4 O13 C55 73.59(11)
